data_8100249
loop_
_publ_author_name
'Ramazani, Ali'
'Morsali, Ali'
'Soudi, Ali Akbar'
'Souldozi, Ali'
'Starikova, Z. A.'
'Yanovsky, Alex'

_publ_section_title
;
Crystal structure of ethyl Z-2-[2-amino-4-oxo-1,3-thiazol-5(4H)-yliden]-
acetate, C~7~H~8~N~2~O~3~S
;
_journal_issue 1
_journal_name_full 'Zeitschrift f\"ur Kristallographie - New Crystal Structures'
_journal_page_first 33
_journal_page_last 34
_journal_volume 218
_journal_year 2003
_chemical_formula_moiety 'C7 H8 N2 O3 S'
_chemical_formula_structural 'C7 H8 N2 O3 S1'
_chemical_formula_sum 'C7 H8 N2 O3 S'
_chemical_formula_weight 200.21
_chemical_melting_point 239
_space_group_IT_number 2
_symmetry_cell_setting triclinic
_symmetry_space_group_name_Hall '-P 1'
_symmetry_space_group_name_H-M 'P -1'
_cell_angle_alpha 84.455(4)
_cell_angle_beta 72.175(2)
_cell_angle_gamma 67.277(2)
_cell_formula_units_Z 2
_cell_length_a 4.1057(9)
_cell_length_b 10.394(2)
_cell_length_c 11.000(2)
_cell_measurement_temperature 110(2)
_cell_volume 412.09(15)
_diffrn_ambient_temperature 110(2)
_exptl_crystal_density_diffrn 1.614
_cod_depositor_comments
;
The following automatic conversions were performed:
'_symmetry_cell_setting' value 'Triclinic' changed to 'triclinic'
according to '/home/saulius/struct/CIF-dictionaries/cif_core.dic'
dictionary named 'cif_core.dic' version 2.4.1 from 2010-06-29.

Automatic conversion script
Id: cif_fix_enum 1527 2010-12-29 10:47:43Z saulius 
;
_cod_original_formula_sum 'C7 H8 N2 O3 S1'
_cod_database_code 8100249

loop_
_symmetry_equiv_pos_as_xyz
'x, y, z'
'-x, -y, -z'

loop_
_atom_site_label
_atom_site_type_symbol
_atom_site_fract_x
_atom_site_fract_y
_atom_site_fract_z
_atom_site_U_iso_or_equiv
_atom_site_adp_type
_atom_site_occupancy
_atom_site_symmetry_multiplicity
_atom_site_Wyckoff_symbol
_atom_site_calc_flag
_atom_site_refinement_flags
_atom_site_disorder_assembly
_atom_site_disorder_group
S1 S 0.10675(10) 0.62997(4) 0.07207(3) 0.01679(15) Uani 1 2 i d . . .
O1 O 0.3378(3) 0.38206(12) 0.20884(11) 0.0211(3) Uani 1 2 i d . . .
O2 O 0.0398(3) 0.35960(11) 0.41479(10) 0.0169(2) Uani 1 2 i d . . .
O3 O -0.8180(3) 0.82856(12) 0.31591(11) 0.0221(3) Uani 1 2 i d . . .
N1 N -0.4750(4) 0.87036(14) 0.11782(12) 0.0171(3) Uani 1 2 i d . . .
N2 N -0.0255(4) 0.85207(15) -0.07488(13) 0.0191(3) Uani 1 2 i d . . .
C1 C -0.1559(4) 0.80082(15) 0.03427(14) 0.0156(3) Uani 1 2 i d . . .
C2 C -0.5437(4) 0.79140(16) 0.22427(15) 0.0163(3) Uani 1 2 i d . . .
C3 C -0.2343(4) 0.64966(15) 0.21595(14) 0.0156(3) Uani 1 2 i d . . .
C4 C -0.2380(4) 0.55821(15) 0.31097(14) 0.0161(3) Uani 1 2 i d . . .
H4A H -0.4477 0.5800 0.3843 0.019 Uiso 1 2 i calc R . .
C5 C 0.0753(4) 0.42522(15) 0.30389(14) 0.0161(3) Uani 1 2 i d . . .
C6 C 0.3540(4) 0.23254(16) 0.42206(15) 0.0176(3) Uani 1 2 i d . . .
H6A H 0.3539 0.2171 0.5123 0.021 Uiso 1 2 i calc R . .
H6B H 0.5860 0.2450 0.3735 0.021 Uiso 1 2 i calc R . .
C7 C 0.3438(4) 0.10593(16) 0.36962(16) 0.0206(3) Uani 1 2 i d . . .
H7A H 0.5594 0.0237 0.3760 0.031 Uiso 1 2 i calc R . .
H7B H 0.3478 0.1200 0.2799 0.031 Uiso 1 2 i calc R . .
H7C H 0.1177 0.0917 0.4189 0.031 Uiso 1 2 i calc R . .
H1N2 H -0.147(5) 0.928(2) -0.0983(19) 0.015(5) Uiso 1 2 i d . . .
H2N2 H 0.163(7) 0.795(3) -0.129(2) 0.035(6) Uiso 1 2 i d . . .

loop_
_atom_site_aniso_label
_atom_site_aniso_U_11
_atom_site_aniso_U_22
_atom_site_aniso_U_33
_atom_site_aniso_U_23
_atom_site_aniso_U_13
_atom_site_aniso_U_12
S1 0.0160(2) 0.0117(2) 0.0173(2) 0.00148(14) -0.00344(15) -0.00100(15)
O1 0.0186(5) 0.0156(5) 0.0192(5) 0.0032(4) -0.0003(4) -0.0008(4)
O2 0.0168(5) 0.0125(5) 0.0161(5) 0.0030(4) -0.0036(4) -0.0015(4)
O3 0.0186(6) 0.0164(5) 0.0217(6) 0.0009(4) 0.0001(4) -0.0010(5)
N1 0.0156(6) 0.0136(6) 0.0171(6) 0.0015(4) -0.0038(5) -0.0014(5)
N2 0.0201(6) 0.0131(6) 0.0169(6) 0.0029(5) -0.0030(5) -0.0011(5)
C1 0.0169(7) 0.0104(6) 0.0181(7) 0.0000(5) -0.0067(6) -0.0024(5)
C2 0.0155(7) 0.0117(6) 0.0193(7) 0.0000(5) -0.0059(6) -0.0017(5)
C3 0.0135(6) 0.0107(6) 0.0184(7) -0.0004(5) -0.0036(5) -0.0009(5)
C4 0.0151(7) 0.0114(6) 0.0177(7) 0.0002(5) -0.0033(5) -0.0016(5)
C5 0.0179(7) 0.0128(6) 0.0176(7) 0.0029(5) -0.0062(6) -0.0056(6)
C6 0.0162(7) 0.0140(7) 0.0204(7) 0.0037(5) -0.0079(6) -0.0021(6)
C7 0.0205(7) 0.0147(7) 0.0249(8) 0.0027(6) -0.0083(6) -0.0039(6)

loop_
_geom_bond_atom_site_label_1
_geom_bond_atom_site_label_2
_geom_bond_distance
_geom_bond_site_symmetry_2
_geom_bond_publ_flag
S1 C3 1.7297(15) . ?
S1 C1 1.7725(15) . ?
O1 C5 1.2178(19) . ?
O2 C5 1.3348(17) . ?
O2 C6 1.4634(18) . ?
O3 C2 1.2155(19) . ?
N1 C1 1.3203(19) . ?
N1 C2 1.384(2) . ?
N2 C1 1.3097(19) . ?
N2 H1N2 0.82(2) . ?
N2 H2N2 0.86(3) . ?
C2 C3 1.517(2) . ?
C3 C4 1.344(2) . ?
C4 C5 1.469(2) . ?
C4 H4A 0.9500 . ?
C6 C7 1.507(2) . ?
C6 H6A 0.9900 . ?
C6 H6B 0.9900 . ?
C7 H7A 0.9800 . ?
C7 H7B 0.9800 . ?
C7 H7C 0.9800 . ?

loop_
_cod_related_entry_id
_cod_related_entry_database
_cod_related_entry_code
1 ChemSpider 30653807
